data_7719959
loop_
_publ_author_name
'Ferrari-Argach\'a, Carolina'
'Valiero, Santiago'
'Rojas-Dotti, Carlos'
'Loaces, Aparicio'
'Chiozzone, Ra\'ul'
'Moliner, Fernando Nicol\'as'
'Suescun, Leopoldo'
'Cano, Joan'
'Lloret, Francesc'
'Mart\'inez-Lillo, Jos\'e'
'Gonz\'alez, Ricardo'

_publ_section_title
;
 Self-assembly of lanthanide-based Single-Ion Magnets (SIMs) into 1D
 networks via Re(IV)-based metalloligands
;
_journal_name_full 'Dalton Transactions'
_journal_paper_doi 10.1039/D5DT01890K
_journal_year 2025
_chemical_formula_sum 'C20.67 H39.67 Br3.33 N1.67 O3 Re0.67'
_chemical_formula_weight 750.04
_space_group_crystal_system monoclinic
_space_group_IT_number 14
_space_group_name_Hall '-P 2ybc'
_space_group_name_H-M_alt 'P 1 21/c 1'
_atom_sites_solution_hydrogens mixed
_audit_creation_method SHELXL-2018/3
_audit_update_record
;
2025-10-28 deposited with the CCDC.	2025-12-01 downloaded from the CCDC.
;
_cell_angle_alpha 90
_cell_angle_beta 107.9450(10)
_cell_angle_gamma 90
_cell_formula_units_Z 12
_cell_length_a 27.5898(10)
_cell_length_b 18.1029(7)
_cell_length_c 17.3668(6)
_cell_measurement_reflns_used 2684
_cell_measurement_temperature 120(2)
_cell_measurement_theta_max 26.40
_cell_measurement_theta_min 2.61
_cell_volume 8252.0(5)
_computing_data_collection 'APEX3 (Bruker, 2016)'
_computing_data_reduction 'APEX3 (Bruker, 2016)'
_computing_molecular_graphics 'SHELXLE 2011 (Sheldrick, 2008)'
_computing_publication_material 'SHELXLE 2011 (Sheldrick, 2008)'
_computing_structure_refinement 'SHELXL-2018/3 (Sheldrick, 2018)'
_computing_structure_solution 'SHELXT 2014/5 (Sheldrick, 2014)'
_diffrn_ambient_temperature 120(2)
_diffrn_measured_fraction_theta_full 0.995
_diffrn_measured_fraction_theta_max 0.998
_diffrn_measurement_device_type 'Bruker APEX-II CCD'
_diffrn_radiation_type MoK\a
_diffrn_radiation_wavelength 0.71073
_diffrn_reflns_av_R_equivalents 0.0778
_diffrn_reflns_av_unetI/netI 0.0391
_diffrn_reflns_Laue_measured_fraction_full 0.995
_diffrn_reflns_Laue_measured_fraction_max 0.998
_diffrn_reflns_limit_h_max 42
_diffrn_reflns_limit_h_min -42
_diffrn_reflns_limit_k_max 27
_diffrn_reflns_limit_k_min -27
_diffrn_reflns_limit_l_max 26
_diffrn_reflns_limit_l_min -25
_diffrn_reflns_number 383352
_diffrn_reflns_point_group_measured_fraction_full 0.995
_diffrn_reflns_point_group_measured_fraction_max 0.998
_diffrn_reflns_theta_full 25.242
_diffrn_reflns_theta_max 33.141
_diffrn_reflns_theta_min 1.917
_exptl_absorpt_coefficient_mu 7.823
_exptl_absorpt_correction_type multi-scan
_exptl_crystal_colour orange
_exptl_crystal_density_diffrn 1.811
_exptl_crystal_description plate
_exptl_crystal_F_000 4392
_exptl_crystal_size_max 0.250
_exptl_crystal_size_mid 0.060
_exptl_crystal_size_min 0.045
_exptl_transmission_factor_max 0.7454
_exptl_transmission_factor_min 0.4232
_refine_diff_density_max 2.630
_refine_diff_density_min -3.000
_refine_diff_density_rms 0.180
_refine_ls_extinction_coef 0.00038(2)
_refine_ls_extinction_expression Fc^*^=kFc[1+0.001xFc^2^\l^3^/sin(2\q)]^-1/4^
_refine_ls_extinction_method 'SHELXL-2018/3 (Sheldrick 2018)'
_refine_ls_goodness_of_fit_ref 1.069
_refine_ls_hydrogen_treatment mixed
_refine_ls_matrix_type full
_refine_ls_number_parameters 812
_refine_ls_number_reflns 31387
_refine_ls_number_restraints 31
_refine_ls_restrained_S_all 1.070
_refine_ls_R_factor_all 0.0579
_refine_ls_R_factor_gt 0.0374
_refine_ls_shift/su_max 0.004
_refine_ls_shift/su_mean 0.000
_refine_ls_structure_factor_coef Fsqd
_refine_ls_weighting_details 'w=1/[\s^2^(Fo^2^)+(0.0257P)^2^+22.2881P] where P=(Fo^2^+2Fc^2^)/3'
_refine_ls_weighting_scheme calc
_refine_ls_wR_factor_gt 0.0714
_refine_ls_wR_factor_ref 0.0801
_reflns_Friedel_coverage 0.000
_reflns_number_gt 24964
_reflns_number_total 31387
_reflns_threshold_expression 'I > 2\s(I)'
_cod_data_source_file d5dt01890k2.cif
_cod_data_source_block Ric112_0ma_a
_cod_depositor_comments
;
The following automatic conversions were performed:

data item '_exptl_absorpt_correction_type' value 'multi scan' was
changed to 'multi-scan' in accordance with the
/home/data/users/saulius/crontab/automatic-downloads/rss-feeds/RSC/lib/dictionaries/cif_core.dic
dictionary named 'cif_core.dic' version 2.4.2 last updated on
2011-04-26.

Automatic conversion script
Id: cif_fix_values 8170 2020-07-09 18:12:32Z antanas 
;
_cod_original_sg_symbol_H-M 'P 21/c'
_cod_database_code 7719959
_shelx_shelxl_version_number 2018/3
_shelx_space_group_comment
;
The symmetry employed for this shelxl refinement is uniquely defined
by the following loop, which should always be used as a source of
symmetry information in preference to the above space-group names.
They are only intended as comments.
;

loop_
_space_group_symop_operation_xyz
'x, y, z'
'-x, y+1/2, -z+1/2'
'-x, -y, -z'
'x, -y-1/2, z-1/2'

loop_
_atom_site_label
_atom_site_type_symbol
_atom_site_fract_x
_atom_site_fract_y
_atom_site_fract_z
_atom_site_U_iso_or_equiv
_atom_site_adp_type
_atom_site_occupancy
_atom_site_site_symmetry_order
_atom_site_calc_flag
_atom_site_refinement_flags_posn
_atom_site_refinement_flags_adp
_atom_site_refinement_flags_occupancy
_atom_site_disorder_assembly
_atom_site_disorder_group
Re1 Re 0.41834(2) 0.69638(2) 0.50986(2) 0.01517(3) Uani 1 1 d . . . . .
O1 O 0.19166(13) 0.2743(2) 0.5430(2) 0.0483(8) Uani 1 1 d . . . . .
H3 H 0.206(2) 0.314(3) 0.587(4) 0.072 Uiso 1 1 d . U . . .
H4 H 0.213(2) 0.275(3) 0.504(4) 0.072 Uiso 1 1 d . U . . .
Br1 Br 0.42376(2) 0.68424(2) 0.65485(2) 0.02273(6) Uani 1 1 d . . . . .
N1 N 0.38891(9) 0.58240(14) 0.49290(15) 0.0158(5) Uani 1 1 d . . . . .
C1 C 0.40351(12) 0.53504(19) 0.4446(2) 0.0212(6) Uani 1 1 d . . . . .
H1 H 0.428246 0.550700 0.420281 0.025 Uiso 1 1 calc R U . . .
Re2 Re 0.11541(2) -0.11341(2) 0.36679(2) 0.01658(3) Uani 1 1 d . . . . .
O2 O 0.27209(9) 0.51358(13) 0.58082(15) 0.0257(5) Uani 1 1 d . . . . .
H2O H 0.254408 0.495837 0.607987 0.039 Uiso 1 1 calc R U . . .
Br2 Br 0.50596(2) 0.64394(2) 0.53980(2) 0.02526(7) Uani 1 1 d . . . . .
N2 N 0.15985(10) -0.01280(15) 0.36662(15) 0.0195(5) Uani 1 1 d . . . . .
C2 C 0.38389(12) 0.46457(19) 0.4291(2) 0.0232(6) Uani 1 1 d . . . . .
H2 H 0.394519 0.432950 0.393724 0.028 Uiso 1 1 calc R U . . .
Br3 Br 0.45040(2) 0.82398(2) 0.53244(2) 0.02601(7) Uani 1 1 d . . . . .
O3 O 0.30358(13) 0.39925(16) 0.5903(2) 0.0464(8) Uani 1 1 d . . . . .
N3 N 0.03818(11) 0.24148(17) 0.45764(17) 0.0242(6) Uani 1 1 d . . . . .
C3 C 0.34853(12) 0.44013(18) 0.4655(2) 0.0205(6) Uani 1 1 d . . . . .
Br4 Br 0.41191(2) 0.70209(2) 0.36319(2) 0.02291(6) Uani 1 1 d . . . . .
O4 O 0.35076(12) 0.30979(16) 0.4538(3) 0.0555(10) Uani 1 1 d . . . . .
N4 N 0.25929(10) 0.74473(15) 0.18046(15) 0.0188(5) Uani 1 1 d . . . . .
C4 C 0.33473(11) 0.48810(17) 0.51785(18) 0.0181(5) Uani 1 1 d . . . . .
N5 N 0.58814(11) 0.74289(16) 0.29392(17) 0.0251(6) Uani 1 1 d . . . . .
C5 C 0.35494(11) 0.55910(17) 0.52924(18) 0.0169(5) Uani 1 1 d . . . . .
H5 H 0.344514 0.592144 0.563603 0.020 Uiso 1 1 calc R U . . .
Br5 Br 0.32760(2) 0.73561(2) 0.47559(2) 0.01846(6) Uani 1 1 d . . . . .
O5 O 0.27572(10) 0.36829(15) 0.4170(2) 0.0428(8) Uani 1 1 d . . . . .
H5O H 0.263769 0.325528 0.406018 0.064 Uiso 1 1 calc R U . . .
C6 C 0.32542(14) 0.3648(2) 0.4451(2) 0.0281(7) Uani 1 1 d . . . . .
Br6 Br 0.13775(2) -0.10649(2) 0.51721(2) 0.02752(7) Uani 1 1 d . . . . .
O6 O 0.23009(11) 0.24079(15) 0.41110(19) 0.0382(7) Uani 1 1 d . . . . .
Br7 Br 0.06217(2) -0.22356(2) 0.36542(2) 0.03094(8) Uani 1 1 d . . . . .
O7 O 0.22527(14) 0.23004(16) 0.2826(2) 0.0471(8) Uani 1 1 d . . . . .
C7 C 0.30124(12) 0.46206(18) 0.5664(2) 0.0214(6) Uani 1 1 d . . . . .
C8 C 0.16062(13) 0.0422(2) 0.4189(2) 0.0250(7) Uani 1 1 d . . . . .
H8 H 0.146013 0.034127 0.461122 0.030 Uiso 1 1 calc R U . . .
Br8 Br 0.19379(2) -0.18609(2) 0.37986(2) 0.02589(7) Uani 1 1 d . . . . .
O8 O 0.22238(13) 0.13272(15) 0.18863(18) 0.0410(7) Uani 1 1 d . . . . .
H8O H 0.213607 0.166196 0.215088 0.061 Uiso 1 1 calc R U . . .
C9 C 0.18208(13) 0.11026(19) 0.4132(2) 0.0258(7) Uani 1 1 d . . . . .
H9 H 0.183473 0.146895 0.452992 0.031 Uiso 1 1 calc R U . . .
Br9 Br 0.04269(2) -0.02760(2) 0.35458(2) 0.02785(7) Uani 1 1 d . . . . .
O9 O 0.22808(11) 0.01090(14) 0.19288(16) 0.0310(6) Uani 1 1 d . . . . .
C10 C 0.20160(12) 0.12592(18) 0.3503(2) 0.0219(6) Uani 1 1 d . . . . .
Br10 Br 0.09341(2) -0.11638(2) 0.21647(2) 0.03022(8) Uani 1 1 d . . . . .
C11 C 0.20191(12) 0.06769(18) 0.29594(19) 0.0205(6) Uani 1 1 d . . . . .
C12 C 0.18205(12) -0.00076(17) 0.30923(19) 0.0191(6) Uani 1 1 d . . . . .
H12 H 0.184504 -0.040984 0.275497 0.023 Uiso 1 1 calc R U . . .
C13 C 0.21944(14) 0.0696(2) 0.2211(2) 0.0253(7) Uani 1 1 d . . . . .
C17 C 0.07863(17) 0.0668(3) 0.5923(3) 0.0433(11) Uani 1 1 d . . . . .
H17A H 0.063715 0.040763 0.629753 0.052 Uiso 1 1 calc R U . . .
H17B H 0.075621 0.033696 0.545620 0.052 Uiso 1 1 calc R U . . .
C16 C 0.04780(17) 0.1368(3) 0.5619(3) 0.0396(10) Uani 1 1 d . . . . .
H16A H 0.011628 0.123797 0.535427 0.048 Uiso 1 1 calc R U . . .
H16B H 0.049634 0.169843 0.608117 0.048 Uiso 1 1 calc R U . . .
C15 C 0.06877(14) 0.1762(2) 0.5020(2) 0.0270(7) Uani 1 1 d . . . . .
H15A H 0.071838 0.139783 0.461280 0.032 Uiso 1 1 calc R U . . .
H15B H 0.103561 0.193686 0.531401 0.032 Uiso 1 1 calc R U . . .
C14 C 0.22065(14) 0.2047(2) 0.3480(2) 0.0294(7) Uani 1 1 d . . . . .
C18 C 0.13439(19) 0.0808(3) 0.6352(3) 0.0519(13) Uani 1 1 d . . . . .
H18A H 0.150817 0.099058 0.596291 0.078 Uiso 1 1 calc R U . . .
H18B H 0.150755 0.034693 0.659426 0.078 Uiso 1 1 calc R U . . .
H18C H 0.137775 0.117750 0.677790 0.078 Uiso 1 1 calc R U . . .
C19 C -0.01511(13) 0.2183(2) 0.4073(2) 0.0255(7) Uani 1 1 d . . . . .
H19A H -0.032598 0.196423 0.443798 0.031 Uiso 1 1 calc R U . . .
H19B H -0.034363 0.263017 0.382678 0.031 Uiso 1 1 calc R U . . .
C20 C -0.01710(14) 0.1634(2) 0.3405(2) 0.0302(7) Uani 1 1 d . . . . .
H20A H 0.003613 0.119475 0.363919 0.036 Uiso 1 1 calc R U . . .
H20B H -0.002228 0.186118 0.301041 0.036 Uiso 1 1 calc R U . . .
C21 C -0.07144(14) 0.1394(2) 0.2970(2) 0.0320(8) Uani 1 1 d . . . . .
H21A H -0.092550 0.183454 0.275660 0.038 Uiso 1 1 calc R U . . .
H21B H -0.085803 0.114494 0.335881 0.038 Uiso 1 1 calc R U . . .
C22 C -0.07333(15) 0.0871(2) 0.2277(3) 0.0346(8) Uani 1 1 d . . . . .
H22A H -0.108653 0.071915 0.201224 0.052 Uiso 1 1 calc R U . . .
H22B H -0.052510 0.043382 0.248878 0.052 Uiso 1 1 calc R U . . .
H22C H -0.060061 0.112178 0.188450 0.052 Uiso 1 1 calc R U . . .
C23 C 0.06885(13) 0.2718(2) 0.4050(2) 0.0250(7) Uani 1 1 d . . . . .
H23A H 0.102824 0.286707 0.440969 0.030 Uiso 1 1 calc R U . . .
H23B H 0.074100 0.231338 0.370139 0.030 Uiso 1 1 calc R U . . .
C25 C 0.08133(16) 0.3620(2) 0.3038(2) 0.0368(9) Uani 1 1 d . . . . .
H25A H 0.089149 0.318997 0.274508 0.044 Uiso 1 1 calc R U . . .
H25B H 0.063290 0.398926 0.262959 0.044 Uiso 1 1 calc R U . . .
C24 C 0.04576(15) 0.3370(2) 0.3514(2) 0.0336(8) Uani 1 1 d . . . . .
H24A H 0.040230 0.378306 0.385078 0.040 Uiso 1 1 calc R U . . .
H24B H 0.012324 0.322700 0.313233 0.040 Uiso 1 1 calc R U . . .
C26 C 0.13090(18) 0.3954(3) 0.3560(3) 0.0474(11) Uani 1 1 d . . . . .
H26A H 0.150822 0.412460 0.321447 0.071 Uiso 1 1 calc R U . . .
H26B H 0.150368 0.358018 0.393824 0.071 Uiso 1 1 calc R U . . .
H26C H 0.123600 0.437256 0.386421 0.071 Uiso 1 1 calc R U . . .
C28 C 0.0805(2) 0.3358(4) 0.5690(3) 0.0637(16) Uani 1 1 d . . . . .
H28A H 0.098470 0.358557 0.533676 0.076 Uiso 1 1 calc R U . . .
H28B H 0.103074 0.297581 0.602382 0.076 Uiso 1 1 calc R U . . .
C27 C 0.03181(16) 0.2997(2) 0.5169(2) 0.0362(9) Uani 1 1 d . . . . .
H27A H 0.009000 0.338865 0.485874 0.043 Uiso 1 1 calc R U . . .
H27B H 0.014572 0.276571 0.553073 0.043 Uiso 1 1 calc R U . . .
C29 C 0.0695(3) 0.3954(4) 0.6248(4) 0.084(2) Uani 1 1 d D . . . .
H29A H 0.097213 0.432454 0.639108 0.100 Uiso 1 1 calc R U . . .
H29B H 0.037090 0.421047 0.597045 0.100 Uiso 1 1 calc R U . . .
C38 C 0.22872(15) 0.5492(2) 0.3688(2) 0.0338(8) Uani 1 1 d . . . . .
H38A H 0.248325 0.511392 0.351000 0.051 Uiso 1 1 calc R U . . .
H38B H 0.201311 0.525567 0.384768 0.051 Uiso 1 1 calc R U . . .
H38C H 0.251232 0.575996 0.415170 0.051 Uiso 1 1 calc R U . . .
C37 C 0.20597(13) 0.60281(19) 0.3001(2) 0.0232(6) Uani 1 1 d . . . . .
H37A H 0.185463 0.640212 0.317834 0.028 Uiso 1 1 calc R U . . .
H37B H 0.182990 0.575721 0.253599 0.028 Uiso 1 1 calc R U . . .
C36 C 0.24712(12) 0.64140(19) 0.27368(19) 0.0223(6) Uani 1 1 d . . . . .
H36A H 0.267591 0.604321 0.255453 0.027 Uiso 1 1 calc R U . . .
H36B H 0.270143 0.668832 0.319902 0.027 Uiso 1 1 calc R U . . .
C35 C 0.22262(12) 0.69457(19) 0.20498(18) 0.0199(6) Uani 1 1 d . . . . .
H35A H 0.203271 0.665480 0.157110 0.024 Uiso 1 1 calc R U . . .
H35B H 0.197891 0.725711 0.221145 0.024 Uiso 1 1 calc R U . . .
C34 C 0.1186(2) 0.9158(3) 0.0159(3) 0.0506(13) Uani 1 1 d . . . . .
H34A H 0.104526 0.936143 -0.038782 0.076 Uiso 1 1 calc R U . . .
H34B H 0.130327 0.956270 0.054660 0.076 Uiso 1 1 calc R U . . .
H34C H 0.092262 0.887466 0.029870 0.076 Uiso 1 1 calc R U . . .
C33 C 0.16301(15) 0.8657(2) 0.0188(2) 0.0293(7) Uani 1 1 d . . . . .
H33A H 0.189339 0.894489 0.003958 0.035 Uiso 1 1 calc R U . . .
H33B H 0.151206 0.825822 -0.021634 0.035 Uiso 1 1 calc R U . . .
C32 C 0.18669(14) 0.8314(2) 0.1025(2) 0.0255(7) Uani 1 1 d . . . . .
H32A H 0.198665 0.870890 0.143367 0.031 Uiso 1 1 calc R U . . .
H32B H 0.160839 0.801640 0.117393 0.031 Uiso 1 1 calc R U . . .
C31 C 0.23116(12) 0.78264(19) 0.10102(18) 0.0219(6) Uani 1 1 d . . . . .
H31A H 0.255893 0.813187 0.084178 0.026 Uiso 1 1 calc R U . . .
H31B H 0.218361 0.744123 0.059214 0.026 Uiso 1 1 calc R U . . .
C30 C 0.0658(4) 0.3573(5) 0.7003(5) 0.118(3) Uani 1 1 d D . . . .
H30A H 0.095432 0.325126 0.721915 0.142 Uiso 1 1 calc R U . . .
H30B H 0.034586 0.327672 0.686896 0.142 Uiso 1 1 calc R U . . .
H30C H 0.064989 0.394488 0.740881 0.142 Uiso 1 1 calc R U . . .
C43 C 0.28019(12) 0.79978(18) 0.24905(19) 0.0208(6) Uani 1 1 d . . . . .
H43A H 0.251110 0.824720 0.260138 0.025 Uiso 1 1 calc R U . . .
H43B H 0.298904 0.772070 0.298399 0.025 Uiso 1 1 calc R U . . .
C42 C 0.3287(2) 0.5457(3) 0.0360(3) 0.0493(12) Uani 1 1 d . . . . .
H42A H 0.316547 0.573481 -0.014770 0.074 Uiso 1 1 calc R U . . .
H42B H 0.302915 0.509233 0.038406 0.074 Uiso 1 1 calc R U . . .
H42C H 0.360475 0.520264 0.038454 0.074 Uiso 1 1 calc R U . . .
C41 C 0.33808(15) 0.5985(2) 0.1071(2) 0.0313(8) Uani 1 1 d . . . . .
H41A H 0.364076 0.635240 0.104402 0.038 Uiso 1 1 calc R U . . .
H41B H 0.351585 0.570494 0.158197 0.038 Uiso 1 1 calc R U . . .
C40 C 0.28926(13) 0.63878(19) 0.1072(2) 0.0224(6) Uani 1 1 d . . . . .
H40A H 0.271782 0.658803 0.052687 0.027 Uiso 1 1 calc R U . . .
H40B H 0.265830 0.603997 0.121888 0.027 Uiso 1 1 calc R U . . .
C39 C 0.30340(12) 0.70119(18) 0.16837(19) 0.0201(6) Uani 1 1 d . . . . .
H39A H 0.325843 0.735935 0.151298 0.024 Uiso 1 1 calc R U . . .
H39B H 0.323456 0.680231 0.221242 0.024 Uiso 1 1 calc R U . . .
C58 C 0.5134(2) 0.9482(3) 0.4215(3) 0.0468(11) Uani 1 1 d . . . . .
H58A H 0.540622 0.979826 0.414625 0.070 Uiso 1 1 calc R U . . .
H58B H 0.523553 0.928521 0.476739 0.070 Uiso 1 1 calc R U . . .
H58C H 0.482124 0.977234 0.411826 0.070 Uiso 1 1 calc R U . . .
C59 C 0.64098(14) 0.7704(2) 0.3405(2) 0.0315(8) Uani 1 1 d . . . . .
H59A H 0.665866 0.730574 0.342282 0.038 Uiso 1 1 calc R U . . .
H59B H 0.641982 0.781075 0.396860 0.038 Uiso 1 1 calc R U . . .
C60 C 0.65746(16) 0.8395(2) 0.3049(3) 0.0384(9) Uani 1 1 d . . . . .
H60A H 0.658989 0.828452 0.249886 0.046 Uiso 1 1 calc R U . . .
H60B H 0.631922 0.879038 0.300304 0.046 Uiso 1 1 calc R U . . .
C61 C 0.70942(17) 0.8665(3) 0.3575(3) 0.0506(12) Uani 1 1 d . . . . .
H61A H 0.707511 0.880244 0.411682 0.061 Uiso 1 1 calc R U . . .
H61B H 0.734699 0.826232 0.364489 0.061 Uiso 1 1 calc R U . . .
C62 C 0.72638(19) 0.9328(3) 0.3189(4) 0.0618(15) Uani 1 1 d . . . . .
H62A H 0.699097 0.969771 0.304738 0.093 Uiso 1 1 calc R U . . .
H62B H 0.733995 0.917163 0.269836 0.093 Uiso 1 1 calc R U . . .
H62C H 0.756981 0.954334 0.357134 0.093 Uiso 1 1 calc R U . . .
C57 C 0.50416(16) 0.8855(2) 0.3622(3) 0.0355(8) Uani 1 1 d . . . . .
H57A H 0.493474 0.905971 0.306669 0.043 Uiso 1 1 calc R U . . .
H57B H 0.475737 0.855047 0.368240 0.043 Uiso 1 1 calc R U . . .
C56 C 0.55043(19) 0.8360(3) 0.3726(3) 0.0499(12) Uani 1 1 d . . . . .
H56A H 0.581937 0.865879 0.391644 0.060 Uiso 1 1 calc R U . . .
H56B H 0.551580 0.797737 0.413831 0.060 Uiso 1 1 calc R U . . .
C55 C 0.54772(14) 0.7997(2) 0.2936(2) 0.0284(7) Uani 1 1 d . . . . .
H55A H 0.549095 0.838997 0.254692 0.034 Uiso 1 1 calc R U . . .
H55B H 0.514031 0.775493 0.272594 0.034 Uiso 1 1 calc R U . . .
C54 C 0.4745(2) 0.5218(3) 0.2928(3) 0.0469(11) Uani 1 1 d . . . . .
H54A H 0.472843 0.510391 0.236879 0.070 Uiso 1 1 calc R U . . .
H54B H 0.445659 0.553416 0.292797 0.070 Uiso 1 1 calc R U . . .
H54C H 0.472907 0.475755 0.321692 0.070 Uiso 1 1 calc R U . . .
C53 C 0.52382(18) 0.5614(2) 0.3345(3) 0.0397(9) Uani 1 1 d . . . . .
H53A H 0.552723 0.527672 0.338257 0.048 Uiso 1 1 calc R U . . .
H53B H 0.524656 0.574445 0.390208 0.048 Uiso 1 1 calc R U . . .
C52 C 0.53031(16) 0.6309(2) 0.2902(2) 0.0339(8) Uani 1 1 d . . . . .
H52A H 0.531181 0.617601 0.235331 0.041 Uiso 1 1 calc R U . . .
H52B H 0.500607 0.663619 0.284073 0.041 Uiso 1 1 calc R U . . .
C51 C 0.57839(15) 0.6721(2) 0.3341(2) 0.0296(7) Uani 1 1 d . . . . .
H51A H 0.607707 0.638546 0.340461 0.036 Uiso 1 1 calc R U . . .
H51B H 0.577219 0.684459 0.389020 0.036 Uiso 1 1 calc R U . . .
C50 C 0.65434(16) 0.6219(2) 0.0812(3) 0.0372(9) Uani 1 1 d . . . . .
H50A H 0.641991 0.602730 0.025793 0.056 Uiso 1 1 calc R U . . .
H50B H 0.669318 0.581553 0.118532 0.056 Uiso 1 1 calc R U . . .
H50C H 0.680212 0.659915 0.084518 0.056 Uiso 1 1 calc R U . . .
C49 C 0.61004(14) 0.6555(2) 0.1041(2) 0.0290(7) Uani 1 1 d . . . . .
H49A H 0.596988 0.698945 0.069287 0.035 Uiso 1 1 calc R U . . .
H49B H 0.582142 0.618811 0.093841 0.035 Uiso 1 1 calc R U . . .
C48 C 0.62534(15) 0.6790(2) 0.1923(2) 0.0301(8) Uani 1 1 d . . . . .
H48A H 0.658334 0.705459 0.206727 0.036 Uiso 1 1 calc R U . . .
H48B H 0.629421 0.634912 0.227442 0.036 Uiso 1 1 calc R U . . .
C47 C 0.58444(14) 0.72944(19) 0.2057(2) 0.0253(7) Uani 1 1 d . . . . .
H47A H 0.550662 0.707696 0.177799 0.030 Uiso 1 1 calc R U . . .
H47B H 0.586251 0.777706 0.179908 0.030 Uiso 1 1 calc R U . . .
C46 C 0.37099(17) 0.9660(2) 0.2932(3) 0.0419(10) Uani 1 1 d . . . . .
H46A H 0.350714 0.999327 0.251015 0.063 Uiso 1 1 calc R U . . .
H46B H 0.398039 0.943601 0.275306 0.063 Uiso 1 1 calc R U . . .
H46C H 0.386228 0.994003 0.343095 0.063 Uiso 1 1 calc R U . . .
C45 C 0.33694(15) 0.9058(2) 0.3088(2) 0.0293(7) Uani 1 1 d . . . . .
H45A H 0.308678 0.928563 0.324375 0.035 Uiso 1 1 calc R U . . .
H45B H 0.356817 0.874468 0.354323 0.035 Uiso 1 1 calc R U . . .
C44 C 0.31518(14) 0.85811(19) 0.2337(2) 0.0259(7) Uani 1 1 d . . . . .
H44A H 0.296084 0.889606 0.187759 0.031 Uiso 1 1 calc R U . . .
H44B H 0.343379 0.834138 0.219048 0.031 Uiso 1 1 calc R U . . .

loop_
_atom_site_aniso_label
_atom_site_aniso_U_11
_atom_site_aniso_U_22
_atom_site_aniso_U_33
_atom_site_aniso_U_23
_atom_site_aniso_U_13
_atom_site_aniso_U_12
Re1 0.01429(5) 0.01575(6) 0.01550(5) -0.00133(4) 0.00464(4) -0.00164(4)
O1 0.0506(19) 0.057(2) 0.0379(16) -0.0106(15) 0.0142(15) 0.0007(16)
Br1 0.02106(14) 0.03130(17) 0.01476(12) -0.00126(11) 0.00393(11) -0.00400(12)
N1 0.0142(10) 0.0153(12) 0.0176(11) -0.0020(9) 0.0045(9) -0.0006(9)
C1 0.0181(13) 0.0220(16) 0.0245(15) -0.0036(12) 0.0080(12) 0.0006(12)
Re2 0.01841(5) 0.01416(6) 0.01833(5) 0.00077(4) 0.00736(4) -0.00116(4)
O2 0.0340(13) 0.0185(11) 0.0323(12) 0.0038(9) 0.0214(11) 0.0027(10)
Br2 0.01489(13) 0.03013(18) 0.02951(16) -0.00500(13) 0.00500(12) 0.00156(12)
N2 0.0201(12) 0.0217(13) 0.0178(11) -0.0016(10) 0.0073(10) -0.0023(10)
C2 0.0216(14) 0.0189(15) 0.0316(16) -0.0059(12) 0.0118(13) 0.0019(12)
Br3 0.02732(16) 0.01881(15) 0.03357(17) -0.00413(13) 0.01182(13) -0.00752(12)
O3 0.0577(19) 0.0229(14) 0.077(2) 0.0201(14) 0.0474(18) 0.0134(13)
N3 0.0247(13) 0.0256(15) 0.0227(13) 0.0016(11) 0.0077(11) 0.0067(11)
C3 0.0174(13) 0.0156(14) 0.0274(15) 0.0003(11) 0.0052(12) 0.0013(11)
Br4 0.02669(15) 0.02654(16) 0.01701(13) 0.00061(11) 0.00896(11) -0.00008(13)
O4 0.0399(17) 0.0190(14) 0.111(3) -0.0150(16) 0.0278(19) 0.0010(12)
N4 0.0196(12) 0.0233(13) 0.0141(11) -0.0012(9) 0.0061(9) -0.0004(10)
C4 0.0162(13) 0.0170(14) 0.0206(13) 0.0014(11) 0.0048(11) 0.0016(11)
N5 0.0264(14) 0.0207(14) 0.0239(13) 0.0022(11) 0.0014(11) 0.0046(11)
C5 0.0176(13) 0.0143(13) 0.0178(13) -0.0006(10) 0.0041(11) -0.0015(10)
Br5 0.01645(12) 0.02003(14) 0.01837(13) -0.00111(10) 0.00460(10) 0.00227(11)
O5 0.0271(13) 0.0174(13) 0.076(2) -0.0045(13) 0.0046(14) -0.0069(11)
C6 0.0285(17) 0.0183(16) 0.041(2) -0.0048(14) 0.0164(15) -0.0039(13)
Br6 0.03486(18) 0.03081(18) 0.01888(14) 0.00531(12) 0.01121(13) 0.01158(14)
O6 0.0461(16) 0.0250(14) 0.0508(17) -0.0172(12) 0.0256(14) -0.0159(12)
Br7 0.03475(18) 0.01828(16) 0.0466(2) -0.00145(14) 0.02248(16) -0.00743(14)
O7 0.078(2) 0.0233(15) 0.0491(18) -0.0002(13) 0.0324(17) -0.0109(15)
C7 0.0227(14) 0.0187(15) 0.0239(15) -0.0001(12) 0.0087(12) -0.0011(12)
C8 0.0294(16) 0.0245(17) 0.0239(15) -0.0069(13) 0.0121(13) -0.0048(13)
Br8 0.02687(16) 0.02612(17) 0.02938(16) 0.00052(13) 0.01554(13) 0.00685(13)
O8 0.072(2) 0.0231(14) 0.0390(15) 0.0021(11) 0.0336(15) -0.0019(14)
C9 0.0306(17) 0.0224(16) 0.0276(16) -0.0082(13) 0.0137(14) -0.0078(13)
Br9 0.02079(15) 0.02184(16) 0.03938(19) 0.00557(14) 0.00699(13) 0.00519(12)
O9 0.0429(15) 0.0240(13) 0.0353(14) -0.0033(10) 0.0256(12) -0.0038(11)
C10 0.0233(15) 0.0162(15) 0.0258(15) -0.0033(11) 0.0069(12) -0.0047(12)
Br10 0.03272(17) 0.0377(2) 0.01896(14) -0.00537(13) 0.00604(13) -0.01495(15)
C11 0.0202(14) 0.0207(15) 0.0221(14) -0.0033(11) 0.0085(11) -0.0027(12)
C12 0.0207(14) 0.0156(14) 0.0227(14) -0.0020(11) 0.0094(11) -0.0016(11)
C13 0.0307(17) 0.0216(16) 0.0282(16) -0.0015(13) 0.0159(14) -0.0044(13)
C17 0.049(2) 0.045(3) 0.046(2) 0.024(2) 0.030(2) 0.024(2)
C16 0.043(2) 0.045(2) 0.040(2) 0.0217(18) 0.0273(19) 0.0226(19)
C15 0.0310(17) 0.0292(18) 0.0229(15) 0.0070(13) 0.0116(13) 0.0124(14)
C14 0.0297(17) 0.0190(16) 0.043(2) -0.0084(14) 0.0166(16) -0.0053(13)
C18 0.053(3) 0.066(3) 0.040(2) 0.023(2) 0.019(2) 0.029(3)
C19 0.0229(15) 0.0235(17) 0.0299(17) 0.0065(13) 0.0077(13) 0.0039(13)
C20 0.0254(16) 0.0269(18) 0.0365(19) -0.0020(15) 0.0068(15) 0.0025(14)
C21 0.0269(17) 0.032(2) 0.038(2) 0.0002(16) 0.0115(15) -0.0027(15)
C22 0.0282(18) 0.031(2) 0.041(2) -0.0037(16) 0.0051(16) 0.0022(15)
C23 0.0254(15) 0.0244(17) 0.0255(15) 0.0026(13) 0.0084(13) 0.0000(13)
C25 0.039(2) 0.036(2) 0.0336(19) 0.0091(16) 0.0080(17) -0.0032(17)
C24 0.0304(18) 0.033(2) 0.037(2) 0.0071(16) 0.0096(16) 0.0015(16)
C26 0.045(2) 0.047(3) 0.048(3) 0.008(2) 0.011(2) -0.015(2)
C28 0.054(3) 0.074(4) 0.051(3) -0.035(3) -0.002(2) 0.018(3)
C27 0.039(2) 0.038(2) 0.0320(19) -0.0059(16) 0.0122(16) 0.0138(17)
C29 0.081(4) 0.094(5) 0.065(4) -0.046(3) 0.007(3) 0.007(4)
C38 0.037(2) 0.031(2) 0.0327(19) 0.0095(15) 0.0095(16) -0.0047(16)
C37 0.0244(15) 0.0199(16) 0.0234(15) -0.0009(12) 0.0046(12) -0.0044(12)
C36 0.0193(14) 0.0267(17) 0.0202(14) 0.0003(12) 0.0048(11) -0.0029(12)
C35 0.0184(13) 0.0261(16) 0.0153(12) -0.0020(11) 0.0052(11) -0.0031(12)
C34 0.061(3) 0.058(3) 0.032(2) 0.014(2) 0.013(2) 0.033(3)
C33 0.0340(18) 0.0304(19) 0.0226(16) 0.0022(13) 0.0075(14) 0.0046(15)
C32 0.0302(17) 0.0262(17) 0.0214(15) 0.0020(13) 0.0097(13) 0.0066(14)
C31 0.0234(15) 0.0265(16) 0.0159(13) -0.0013(11) 0.0062(11) 0.0010(12)
C30 0.111(7) 0.147(9) 0.118(6) -0.052(6) 0.066(6) -0.042(6)
C43 0.0234(14) 0.0226(15) 0.0183(13) -0.0051(11) 0.0090(11) -0.0039(12)
C42 0.066(3) 0.033(2) 0.061(3) -0.010(2) 0.038(3) 0.008(2)
C41 0.0346(19) 0.0253(18) 0.039(2) 0.0026(15) 0.0188(16) 0.0056(15)
C40 0.0258(15) 0.0213(16) 0.0221(14) -0.0002(12) 0.0101(12) 0.0008(12)
C39 0.0188(13) 0.0236(16) 0.0189(13) 0.0001(11) 0.0074(11) 0.0013(12)
C58 0.058(3) 0.041(3) 0.040(2) -0.0033(19) 0.013(2) -0.002(2)
C59 0.0272(17) 0.0278(19) 0.0315(18) -0.0006(14) -0.0027(14) 0.0049(15)
C60 0.0323(19) 0.026(2) 0.051(2) -0.0002(17) 0.0043(18) 0.0007(16)
C61 0.032(2) 0.040(3) 0.074(3) -0.010(2) 0.008(2) -0.0040(19)
C62 0.040(3) 0.043(3) 0.106(5) -0.008(3) 0.028(3) -0.008(2)
C57 0.039(2) 0.030(2) 0.042(2) -0.0046(16) 0.0194(18) -0.0022(16)
C56 0.048(3) 0.060(3) 0.033(2) -0.013(2) -0.0002(19) 0.019(2)
C55 0.0284(17) 0.0235(17) 0.0296(17) 0.0016(13) 0.0034(14) 0.0055(14)
C54 0.073(3) 0.033(2) 0.048(3) -0.0107(19) 0.038(2) -0.011(2)
C53 0.053(3) 0.029(2) 0.043(2) 0.0050(17) 0.024(2) 0.0049(19)
C52 0.042(2) 0.029(2) 0.0299(18) 0.0046(15) 0.0097(16) -0.0016(16)
C51 0.0373(19) 0.0229(17) 0.0250(16) 0.0073(13) 0.0042(14) 0.0044(15)
C50 0.041(2) 0.031(2) 0.042(2) -0.0012(17) 0.0176(18) 0.0022(17)
C49 0.0321(18) 0.0245(18) 0.0289(17) 0.0023(14) 0.0073(14) 0.0005(14)
C48 0.0316(18) 0.0241(18) 0.0301(17) 0.0018(14) 0.0030(14) 0.0087(14)
C47 0.0292(16) 0.0211(16) 0.0227(15) 0.0053(12) 0.0038(13) 0.0050(13)
C46 0.044(2) 0.0228(19) 0.060(3) -0.0132(18) 0.018(2) -0.0088(17)
C45 0.0323(18) 0.0232(17) 0.0289(17) -0.0054(13) 0.0042(14) -0.0028(14)
C44 0.0354(18) 0.0183(15) 0.0281(16) -0.0039(12) 0.0157(14) -0.0024(13)

loop_
_atom_type_symbol
_atom_type_description
_atom_type_scat_dispersion_real
_atom_type_scat_dispersion_imag
_atom_type_scat_source
C C 0.0033 0.0016 'International Tables Vol C Tables 4.2.6.8 and 6.1.1.4'
H H 0.0000 0.0000 'International Tables Vol C Tables 4.2.6.8 and 6.1.1.4'
Br Br -0.2901 2.4595 'International Tables Vol C Tables 4.2.6.8 and 6.1.1.4'
N N 0.0061 0.0033 'International Tables Vol C Tables 4.2.6.8 and 6.1.1.4'
O O 0.0106 0.0060 'International Tables Vol C Tables 4.2.6.8 and 6.1.1.4'
Re Re -1.0185 7.2310 'International Tables Vol C Tables 4.2.6.8 and 6.1.1.4'

loop_
_geom_angle_atom_site_label_1
_geom_angle_atom_site_label_2
_geom_angle_atom_site_label_3
_geom_angle
_geom_angle_site_symmetry_1
_geom_angle_site_symmetry_3
_geom_angle_publ_flag
N1 Re1 Br3 178.29(6) . . ?
N1 Re1 Br1 87.55(6) . . ?
Br3 Re1 Br1 90.859(12) . . ?
N1 Re1 Br5 86.17(6) . . ?
Br3 Re1 Br5 93.199(12) . . ?
Br1 Re1 Br5 90.546(11) . . ?
N1 Re1 Br2 88.00(6) . . ?
Br3 Re1 Br2 92.655(12) . . ?
Br1 Re1 Br2 90.186(12) . . ?
Br5 Re1 Br2 174.089(12) . . ?
N1 Re1 Br4 89.71(6) . . ?
Br3 Re1 Br4 91.877(12) . . ?
Br1 Re1 Br4 177.239(12) . . ?
Br5 Re1 Br4 89.667(11) . . ?
Br2 Re1 Br4 89.321(12) . . ?
H3 O1 H4 109(5) . . ?
C1 N1 C5 118.5(3) . . ?
C1 N1 Re1 120.8(2) . . ?
C5 N1 Re1 120.7(2) . . ?
N1 C1 C2 122.4(3) . . ?
N1 C1 H1 118.8 . . ?
C2 C1 H1 118.8 . . ?
N2 Re2 Br7 177.65(7) . . ?
N2 Re2 Br8 88.21(7) . . ?
Br7 Re2 Br8 94.106(13) . . ?
N2 Re2 Br10 88.42(7) . . ?
Br7 Re2 Br10 91.165(13) . . ?
Br8 Re2 Br10 90.485(13) . . ?
N2 Re2 Br9 85.30(7) . . ?
Br7 Re2 Br9 92.387(13) . . ?
Br8 Re2 Br9 173.501(13) . . ?
Br10 Re2 Br9 89.687(14) . . ?
N2 Re2 Br6 90.10(7) . . ?
Br7 Re2 Br6 90.285(14) . . ?
Br8 Re2 Br6 90.206(12) . . ?
Br10 Re2 Br6 178.345(14) . . ?
Br9 Re2 Br6 89.456(12) . . ?
C7 O2 H2O 109.5 . . ?
C12 N2 C8 117.9(3) . . ?
C12 N2 Re2 121.3(2) . . ?
C8 N2 Re2 120.4(2) . . ?
C1 C2 C3 119.6(3) . . ?
C1 C2 H2 120.2 . . ?
C3 C2 H2 120.2 . . ?
C15 N3 C19 111.4(3) . . ?
C15 N3 C27 111.0(3) . . ?
C19 N3 C27 106.7(3) . . ?
C15 N3 C23 105.1(2) . . ?
C19 N3 C23 111.8(3) . . ?
C27 N3 C23 110.9(3) . . ?
C2 C3 C4 118.1(3) . . ?
C2 C3 C6 119.3(3) . . ?
C4 C3 C6 122.7(3) . . ?
C35 N4 C39 111.2(2) . . ?
C35 N4 C31 109.1(2) . . ?
C39 N4 C31 108.4(2) . . ?
C35 N4 C43 107.3(2) . . ?
C39 N4 C43 108.7(2) . . ?
C31 N4 C43 112.2(3) . . ?
C5 C4 C3 119.4(3) . . ?
C5 C4 C7 119.9(3) . . ?
C3 C4 C7 120.6(3) . . ?
C55 N5 C59 111.3(3) . . ?
C55 N5 C51 109.8(3) . . ?
C59 N5 C51 108.0(3) . . ?
C55 N5 C47 106.5(3) . . ?
C59 N5 C47 110.1(3) . . ?
C51 N5 C47 111.1(3) . . ?
N1 C5 C4 121.9(3) . . ?
N1 C5 H5 119.1 . . ?
C4 C5 H5 119.1 . . ?
C6 O5 H5O 109.5 . . ?
O4 C6 O5 126.2(3) . . ?
O4 C6 C3 122.4(3) . . ?
O5 C6 C3 111.4(3) . . ?
O3 C7 O2 125.4(3) . . ?
O3 C7 C4 120.8(3) . . ?
O2 C7 C4 113.9(3) . . ?
N2 C8 C9 121.9(3) . . ?
N2 C8 H8 119.0 . . ?
C9 C8 H8 119.0 . . ?
C13 O8 H8O 109.5 . . ?
C8 C9 C10 121.1(3) . . ?
C8 C9 H9 119.4 . . ?
C10 C9 H9 119.4 . . ?
C9 C10 C11 117.1(3) . . ?
C9 C10 C14 115.6(3) . . ?
C11 C10 C14 127.3(3) . . ?
C12 C11 C10 117.7(3) . . ?
C12 C11 C13 113.8(3) . . ?
C10 C11 C13 128.4(3) . . ?
N2 C12 C11 123.9(3) . . ?
N2 C12 H12 118.0 . . ?
C11 C12 H12 118.0 . . ?
O9 C13 O8 123.3(3) . . ?
O9 C13 C11 118.3(3) . . ?
O8 C13 C11 118.3(3) . . ?
C18 C17 C16 113.9(4) . . ?
C18 C17 H17A 108.8 . . ?
C16 C17 H17A 108.8 . . ?
C18 C17 H17B 108.8 . . ?
C16 C17 H17B 108.8 . . ?
H17A C17 H17B 107.7 . . ?
C15 C16 C17 109.8(3) . . ?
C15 C16 H16A 109.7 . . ?
C17 C16 H16A 109.7 . . ?
C15 C16 H16B 109.7 . . ?
C17 C16 H16B 109.7 . . ?
H16A C16 H16B 108.2 . . ?
C16 C15 N3 116.4(3) . . ?
C16 C15 H15A 108.2 . . ?
N3 C15 H15A 108.2 . . ?
C16 C15 H15B 108.2 . . ?
N3 C15 H15B 108.2 . . ?
H15A C15 H15B 107.3 . . ?
O6 C14 O7 123.5(4) . . ?
O6 C14 C10 117.0(3) . . ?
O7 C14 C10 119.5(3) . . ?
C17 C18 H18A 109.5 . . ?
C17 C18 H18B 109.5 . . ?
H18A C18 H18B 109.5 . . ?
C17 C18 H18C 109.5 . . ?
H18A C18 H18C 109.5 . . ?
H18B C18 H18C 109.5 . . ?
C20 C19 N3 115.0(3) . . ?
C20 C19 H19A 108.5 . . ?
N3 C19 H19A 108.5 . . ?
C20 C19 H19B 108.5 . . ?
N3 C19 H19B 108.5 . . ?
H19A C19 H19B 107.5 . . ?
C19 C20 C21 111.4(3) . . ?
C19 C20 H20A 109.3 . . ?
C21 C20 H20A 109.3 . . ?
C19 C20 H20B 109.3 . . ?
C21 C20 H20B 109.3 . . ?
H20A C20 H20B 108.0 . . ?
C20 C21 C22 111.0(3) . . ?
C20 C21 H21A 109.4 . . ?
C22 C21 H21A 109.4 . . ?
C20 C21 H21B 109.4 . . ?
C22 C21 H21B 109.4 . . ?
H21A C21 H21B 108.0 . . ?
C21 C22 H22A 109.5 . . ?
C21 C22 H22B 109.5 . . ?
H22A C22 H22B 109.5 . . ?
C21 C22 H22C 109.5 . . ?
H22A C22 H22C 109.5 . . ?
H22B C22 H22C 109.5 . . ?
C24 C23 N3 116.3(3) . . ?
C24 C23 H23A 108.2 . . ?
N3 C23 H23A 108.2 . . ?
C24 C23 H23B 108.2 . . ?
N3 C23 H23B 108.2 . . ?
H23A C23 H23B 107.4 . . ?
C26 C25 C24 113.9(4) . . ?
C26 C25 H25A 108.8 . . ?
C24 C25 H25A 108.8 . . ?
C26 C25 H25B 108.8 . . ?
C24 C25 H25B 108.8 . . ?
H25A C25 H25B 107.7 . . ?
C23 C24 C25 110.1(3) . . ?
C23 C24 H24A 109.6 . . ?
C25 C24 H24A 109.6 . . ?
C23 C24 H24B 109.6 . . ?
C25 C24 H24B 109.6 . . ?
H24A C24 H24B 108.2 . . ?
C25 C26 H26A 109.5 . . ?
C25 C26 H26B 109.5 . . ?
H26A C26 H26B 109.5 . . ?
C25 C26 H26C 109.5 . . ?
H26A C26 H26C 109.5 . . ?
H26B C26 H26C 109.5 . . ?
C27 C28 C29 111.5(5) . . ?
C27 C28 H28A 109.3 . . ?
C29 C28 H28A 109.3 . . ?
C27 C28 H28B 109.3 . . ?
C29 C28 H28B 109.3 . . ?
H28A C28 H28B 108.0 . . ?
C28 C27 N3 115.9(3) . . ?
C28 C27 H27A 108.3 . . ?
N3 C27 H27A 108.3 . . ?
C28 C27 H27B 108.3 . . ?
N3 C27 H27B 108.3 . . ?
H27A C27 H27B 107.4 . . ?
C30 C29 C28 107.7(6) . . ?
C30 C29 H29A 110.2 . . ?
C28 C29 H29A 110.2 . . ?
C30 C29 H29B 110.2 . . ?
C28 C29 H29B 110.2 . . ?
H29A C29 H29B 108.5 . . ?
C37 C38 H38A 109.5 . . ?
C37 C38 H38B 109.5 . . ?
H38A C38 H38B 109.5 . . ?
C37 C38 H38C 109.5 . . ?
H38A C38 H38C 109.5 . . ?
H38B C38 H38C 109.5 . . ?
C38 C37 C36 111.4(3) . . ?
C38 C37 H37A 109.3 . . ?
C36 C37 H37A 109.3 . . ?
C38 C37 H37B 109.3 . . ?
C36 C37 H37B 109.3 . . ?
H37A C37 H37B 108.0 . . ?
C37 C36 C35 109.6(3) . . ?
C37 C36 H36A 109.8 . . ?
C35 C36 H36A 109.8 . . ?
C37 C36 H36B 109.8 . . ?
C35 C36 H36B 109.8 . . ?
H36A C36 H36B 108.2 . . ?
N4 C35 C36 115.2(3) . . ?
N4 C35 H35A 108.5 . . ?
C36 C35 H35A 108.5 . . ?
N4 C35 H35B 108.5 . . ?
C36 C35 H35B 108.5 . . ?
H35A C35 H35B 107.5 . . ?
C33 C34 H34A 109.5 . . ?
C33 C34 H34B 109.5 . . ?
H34A C34 H34B 109.5 . . ?
C33 C34 H34C 109.5 . . ?
H34A C34 H34C 109.5 . . ?
H34B C34 H34C 109.5 . . ?
C34 C33 C32 112.3(3) . . ?
C34 C33 H33A 109.1 . . ?
C32 C33 H33A 109.1 . . ?
C34 C33 H33B 109.1 . . ?
C32 C33 H33B 109.1 . . ?
H33A C33 H33B 107.9 . . ?
C31 C32 C33 109.4(3) . . ?
C31 C32 H32A 109.8 . . ?
C33 C32 H32A 109.8 . . ?
C31 C32 H32B 109.8 . . ?
C33 C32 H32B 109.8 . . ?
H32A C32 H32B 108.3 . . ?
C32 C31 N4 115.9(3) . . ?
C32 C31 H31A 108.3 . . ?
N4 C31 H31A 108.3 . . ?
C32 C31 H31B 108.3 . . ?
N4 C31 H31B 108.3 . . ?
H31A C31 H31B 107.4 . . ?
C29 C30 H30A 109.5 . . ?
C29 C30 H30B 109.5 . . ?
H30A C30 H30B 109.5 . . ?
C29 C30 H30C 109.5 . . ?
H30A C30 H30C 109.5 . . ?
H30B C30 H30C 109.5 . . ?
C44 C43 N4 115.4(2) . . ?
C44 C43 H43A 108.4 . . ?
N4 C43 H43A 108.4 . . ?
C44 C43 H43B 108.4 . . ?
N4 C43 H43B 108.4 . . ?
H43A C43 H43B 107.5 . . ?
C41 C42 H42A 109.5 . . ?
C41 C42 H42B 109.5 . . ?
H42A C42 H42B 109.5 . . ?
C41 C42 H42C 109.5 . . ?
H42A C42 H42C 109.5 . . ?
H42B C42 H42C 109.5 . . ?
C42 C41 C40 111.8(3) . . ?
C42 C41 H41A 109.3 . . ?
C40 C41 H41A 109.3 . . ?
C42 C41 H41B 109.3 . . ?
C40 C41 H41B 109.3 . . ?
H41A C41 H41B 107.9 . . ?
C39 C40 C41 108.6(3) . . ?
C39 C40 H40A 110.0 . . ?
C41 C40 H40A 110.0 . . ?
C39 C40 H40B 110.0 . . ?
C41 C40 H40B 110.0 . . ?
H40A C40 H40B 108.3 . . ?
C40 C39 N4 116.1(3) . . ?
C40 C39 H39A 108.3 . . ?
N4 C39 H39A 108.3 . . ?
C40 C39 H39B 108.3 . . ?
N4 C39 H39B 108.3 . . ?
H39A C39 H39B 107.4 . . ?
C57 C58 H58A 109.5 . . ?
C57 C58 H58B 109.5 . . ?
H58A C58 H58B 109.5 . . ?
C57 C58 H58C 109.5 . . ?
H58A C58 H58C 109.5 . . ?
H58B C58 H58C 109.5 . . ?
N5 C59 C60 114.3(3) . . ?
N5 C59 H59A 108.7 . . ?
C60 C59 H59A 108.7 . . ?
N5 C59 H59B 108.7 . . ?
C60 C59 H59B 108.7 . . ?
H59A C59 H59B 107.6 . . ?
C61 C60 C59 111.3(4) . . ?
C61 C60 H60A 109.4 . . ?
C59 C60 H60A 109.4 . . ?
C61 C60 H60B 109.4 . . ?
C59 C60 H60B 109.4 . . ?
H60A C60 H60B 108.0 . . ?
C62 C61 C60 110.5(4) . . ?
C62 C61 H61A 109.6 . . ?
C60 C61 H61A 109.6 . . ?
C62 C61 H61B 109.6 . . ?
C60 C61 H61B 109.6 . . ?
H61A C61 H61B 108.1 . . ?
C61 C62 H62A 109.5 . . ?
C61 C62 H62B 109.5 . . ?
H62A C62 H62B 109.5 . . ?
C61 C62 H62C 109.5 . . ?
H62A C62 H62C 109.5 . . ?
H62B C62 H62C 109.5 . . ?
C58 C57 C56 113.8(4) . . ?
C58 C57 H57A 108.8 . . ?
C56 C57 H57A 108.8 . . ?
C58 C57 H57B 108.8 . . ?
C56 C57 H57B 108.8 . . ?
H57A C57 H57B 107.7 . . ?
C55 C56 C57 110.2(3) . . ?
C55 C56 H56A 109.6 . . ?
C57 C56 H56A 109.6 . . ?
C55 C56 H56B 109.6 . . ?
C57 C56 H56B 109.6 . . ?
H56A C56 H56B 108.1 . . ?
C56 C55 N5 117.7(3) . . ?
C56 C55 H55A 107.9 . . ?
N5 C55 H55A 107.9 . . ?
C56 C55 H55B 107.9 . . ?
N5 C55 H55B 107.9 . . ?
H55A C55 H55B 107.2 . . ?
C53 C54 H54A 109.5 . . ?
C53 C54 H54B 109.5 . . ?
H54A C54 H54B 109.5 . . ?
C53 C54 H54C 109.5 . . ?
H54A C54 H54C 109.5 . . ?
H54B C54 H54C 109.5 . . ?
C54 C53 C52 112.4(4) . . ?
C54 C53 H53A 109.1 . . ?
C52 C53 H53A 109.1 . . ?
C54 C53 H53B 109.1 . . ?
C52 C53 H53B 109.1 . . ?
H53A C53 H53B 107.9 . . ?
C51 C52 C53 112.2(3) . . ?
C51 C52 H52A 109.2 . . ?
C53 C52 H52A 109.2 . . ?
C51 C52 H52B 109.2 . . ?
C53 C52 H52B 109.2 . . ?
H52A C52 H52B 107.9 . . ?
C52 C51 N5 115.9(3) . . ?
C52 C51 H51A 108.3 . . ?
N5 C51 H51A 108.3 . . ?
C52 C51 H51B 108.3 . . ?
N5 C51 H51B 108.3 . . ?
H51A C51 H51B 107.4 . . ?
C49 C50 H50A 109.5 . . ?
C49 C50 H50B 109.5 . . ?
H50A C50 H50B 109.5 . . ?
C49 C50 H50C 109.5 . . ?
H50A C50 H50C 109.5 . . ?
H50B C50 H50C 109.5 . . ?
C48 C49 C50 112.3(3) . . ?
C48 C49 H49A 109.1 . . ?
C50 C49 H49A 109.1 . . ?
C48 C49 H49B 109.1 . . ?
C50 C49 H49B 109.1 . . ?
H49A C49 H49B 107.9 . . ?
C49 C48 C47 109.5(3) . . ?
C49 C48 H48A 109.8 . . ?
C47 C48 H48A 109.8 . . ?
C49 C48 H48B 109.8 . . ?
C47 C48 H48B 109.8 . . ?
H48A C48 H48B 108.2 . . ?
C48 C47 N5 115.2(3) . . ?
C48 C47 H47A 108.5 . . ?
N5 C47 H47A 108.5 . . ?
C48 C47 H47B 108.5 . . ?
N5 C47 H47B 108.5 . . ?
H47A C47 H47B 107.5 . . ?
C45 C46 H46A 109.5 . . ?
C45 C46 H46B 109.5 . . ?
H46A C46 H46B 109.5 . . ?
C45 C46 H46C 109.5 . . ?
H46A C46 H46C 109.5 . . ?
H46B C46 H46C 109.5 . . ?
C46 C45 C44 110.8(3) . . ?
C46 C45 H45A 109.5 . . ?
C44 C45 H45A 109.5 . . ?
C46 C45 H45B 109.5 . . ?
C44 C45 H45B 109.5 . . ?
H45A C45 H45B 108.1 . . ?
C43 C44 C45 110.5(3) . . ?
C43 C44 H44A 109.6 . . ?
C45 C44 H44A 109.6 . . ?
C43 C44 H44B 109.6 . . ?
C45 C44 H44B 109.6 . . ?
H44A C44 H44B 108.1 . . ?

loop_
_geom_bond_atom_site_label_1
_geom_bond_atom_site_label_2
_geom_bond_distance
_geom_bond_site_symmetry_2
_geom_bond_publ_flag
Re1 N1 2.204(3) . ?
Re1 Br3 2.4614(4) . ?
Re1 Br1 2.4858(3) . ?
Re1 Br5 2.4916(3) . ?
Re1 Br2 2.4980(3) . ?
Re1 Br4 2.5003(3) . ?
O1 H3 1.04(6) . ?
O1 H4 1.02(6) . ?
N1 C1 1.345(4) . ?
N1 C5 1.349(4) . ?
C1 C2 1.380(5) . ?
C1 H1 0.9500 . ?
Re2 N2 2.196(3) . ?
Re2 Br7 2.4724(4) . ?
Re2 Br8 2.4815(3) . ?
Re2 Br10 2.4919(4) . ?
Re2 Br9 2.4943(4) . ?
Re2 Br6 2.4956(3) . ?
O2 C7 1.305(4) . ?
O2 H2O 0.8400 . ?
N2 C12 1.339(4) . ?
N2 C8 1.344(4) . ?
C2 C3 1.388(4) . ?
C2 H2 0.9500 . ?
O3 C7 1.206(4) . ?
N3 C15 1.517(4) . ?
N3 C19 1.520(4) . ?
N3 C27 1.521(5) . ?
N3 C23 1.526(4) . ?
C3 C4 1.392(4) . ?
C3 C6 1.501(5) . ?
O4 C6 1.200(5) . ?
N4 C35 1.515(4) . ?
N4 C39 1.518(4) . ?
N4 C31 1.522(4) . ?
N4 C43 1.524(4) . ?
C4 C5 1.391(4) . ?
C4 C7 1.506(4) . ?
N5 C55 1.516(5) . ?
N5 C59 1.517(5) . ?
N5 C51 1.522(5) . ?
N5 C47 1.524(4) . ?
C5 H5 0.9500 . ?
O5 C6 1.308(4) . ?
O5 H5O 0.8400 . ?
O6 C14 1.232(4) . ?
O7 C14 1.268(5) . ?
C8 C9 1.384(5) . ?
C8 H8 0.9500 . ?
O8 C13 1.287(4) . ?
O8 H8O 0.8400 . ?
C9 C10 1.388(5) . ?
C9 H9 0.9500 . ?
O9 C13 1.224(4) . ?
C10 C11 1.417(4) . ?
C10 C14 1.524(5) . ?
C11 C12 1.403(4) . ?
C11 C13 1.521(4) . ?
C12 H12 0.9500 . ?
C17 C18 1.510(7) . ?
C17 C16 1.527(5) . ?
C17 H17A 0.9900 . ?
C17 H17B 0.9900 . ?
C16 C15 1.514(5) . ?
C16 H16A 0.9900 . ?
C16 H16B 0.9900 . ?
C15 H15A 0.9900 . ?
C15 H15B 0.9900 . ?
C18 H18A 0.9800 . ?
C18 H18B 0.9800 . ?
C18 H18C 0.9800 . ?
C19 C20 1.516(5) . ?
C19 H19A 0.9900 . ?
C19 H19B 0.9900 . ?
C20 C21 1.519(5) . ?
C20 H20A 0.9900 . ?
C20 H20B 0.9900 . ?
C21 C22 1.519(6) . ?
C21 H21A 0.9900 . ?
C21 H21B 0.9900 . ?
C22 H22A 0.9800 . ?
C22 H22B 0.9800 . ?
C22 H22C 0.9800 . ?
C23 C24 1.517(5) . ?
C23 H23A 0.9900 . ?
C23 H23B 0.9900 . ?
C25 C26 1.514(6) . ?
C25 C24 1.533(6) . ?
C25 H25A 0.9900 . ?
C25 H25B 0.9900 . ?
C24 H24A 0.9900 . ?
C24 H24B 0.9900 . ?
C26 H26A 0.9800 . ?
C26 H26B 0.9800 . ?
C26 H26C 0.9800 . ?
C28 C27 1.516(7) . ?
C28 C29 1.543(7) . ?
C28 H28A 0.9900 . ?
C28 H28B 0.9900 . ?
C27 H27A 0.9900 . ?
C27 H27B 0.9900 . ?
C29 C30 1.511(5) . ?
C29 H29A 0.9900 . ?
C29 H29B 0.9900 . ?
C38 C37 1.516(5) . ?
C38 H38A 0.9800 . ?
C38 H38B 0.9800 . ?
C38 H38C 0.9800 . ?
C37 C36 1.520(5) . ?
C37 H37A 0.9900 . ?
C37 H37B 0.9900 . ?
C36 C35 1.520(5) . ?
C36 H36A 0.9900 . ?
C36 H36B 0.9900 . ?
C35 H35A 0.9900 . ?
C35 H35B 0.9900 . ?
C34 C33 1.512(6) . ?
C34 H34A 0.9800 . ?
C34 H34B 0.9800 . ?
C34 H34C 0.9800 . ?
C33 C32 1.530(5) . ?
C33 H33A 0.9900 . ?
C33 H33B 0.9900 . ?
C32 C31 1.518(5) . ?
C32 H32A 0.9900 . ?
C32 H32B 0.9900 . ?
C31 H31A 0.9900 . ?
C31 H31B 0.9900 . ?
C30 H30A 0.9800 . ?
C30 H30B 0.9800 . ?
C30 H30C 0.9800 . ?
C43 C44 1.509(5) . ?
C43 H43A 0.9900 . ?
C43 H43B 0.9900 . ?
C42 C41 1.519(6) . ?
C42 H42A 0.9800 . ?
C42 H42B 0.9800 . ?
C42 H42C 0.9800 . ?
C41 C40 1.533(5) . ?
C41 H41A 0.9900 . ?
C41 H41B 0.9900 . ?
C40 C39 1.517(5) . ?
C40 H40A 0.9900 . ?
C40 H40B 0.9900 . ?
C39 H39A 0.9900 . ?
C39 H39B 0.9900 . ?
C58 C57 1.500(6) . ?
C58 H58A 0.9800 . ?
C58 H58B 0.9800 . ?
C58 H58C 0.9800 . ?
C59 C60 1.525(6) . ?
C59 H59A 0.9900 . ?
C59 H59B 0.9900 . ?
C60 C61 1.523(6) . ?
C60 H60A 0.9900 . ?
C60 H60B 0.9900 . ?
C61 C62 1.518(7) . ?
C61 H61A 0.9900 . ?
C61 H61B 0.9900 . ?
C62 H62A 0.9800 . ?
C62 H62B 0.9800 . ?
C62 H62C 0.9800 . ?
C57 C56 1.524(6) . ?
C57 H57A 0.9900 . ?
C57 H57B 0.9900 . ?
C56 C55 1.502(5) . ?
C56 H56A 0.9900 . ?
C56 H56B 0.9900 . ?
C55 H55A 0.9900 . ?
C55 H55B 0.9900 . ?
C54 C53 1.512(7) . ?
C54 H54A 0.9800 . ?
C54 H54B 0.9800 . ?
C54 H54C 0.9800 . ?
C53 C52 1.514(6) . ?
C53 H53A 0.9900 . ?
C53 H53B 0.9900 . ?
C52 C51 1.508(6) . ?
C52 H52A 0.9900 . ?
C52 H52B 0.9900 . ?
C51 H51A 0.9900 . ?
C51 H51B 0.9900 . ?
C50 C49 1.523(5) . ?
C50 H50A 0.9800 . ?
C50 H50B 0.9800 . ?
C50 H50C 0.9800 . ?
C49 C48 1.520(5) . ?
C49 H49A 0.9900 . ?
C49 H49B 0.9900 . ?
C48 C47 1.524(5) . ?
C48 H48A 0.9900 . ?
C48 H48B 0.9900 . ?
C47 H47A 0.9900 . ?
C47 H47B 0.9900 . ?
C46 C45 1.517(6) . ?
C46 H46A 0.9800 . ?
C46 H46B 0.9800 . ?
C46 H46C 0.9800 . ?
C45 C44 1.525(5) . ?
C45 H45A 0.9900 . ?
C45 H45B 0.9900 . ?
C44 H44A 0.9900 . ?
C44 H44B 0.9900 . ?
